data_1553326
loop_
_publ_author_name
'Chang, Fang-Rong'
'Li, Pei-Shian'
'Huang Liu, Rosa'
'Hu, Hao-Chun'
'Hwang, Tsong-Long'
'Lee, Jin-Ching'
'Chen, Shu-Li'
'Wu, Yang-Chang'
'Cheng, Yuan-Bin'

_publ_section_title
;
 Bioactive Phenolic Components from the Twigs of Atalantia buxifolia.
;
_journal_issue 7
_journal_name_full 'Journal of natural products'
_journal_page_first 1534
_journal_page_last 1539
_journal_paper_doi 10.1021/acs.jnatprod.7b00938
_journal_volume 81
_journal_year 2018
_chemical_formula_sum 'C9 H9 N O3'
_chemical_formula_weight 179.17
_space_group_IT_number 61
_space_group_name_Hall '-P 2ac 2ab'
_space_group_name_H-M_alt 'P b c a'
_symmetry_cell_setting orthorhombic
_symmetry_space_group_name_H-M 'P b c a'
_atom_sites_solution_hydrogens geom
_atom_sites_solution_primary direct
_atom_sites_solution_secondary difmap
_audit_creation_method SHELXL-97
_cell_angle_alpha 90.00
_cell_angle_beta 90.00
_cell_angle_gamma 90.00
_cell_formula_units_Z 8
_cell_length_a 8.7826(2)
_cell_length_b 13.1341(4)
_cell_length_c 16.1714(3)
_cell_measurement_reflns_used 2750
_cell_measurement_temperature 200(2)
_cell_measurement_theta_max 77.4580
_cell_measurement_theta_min 4.3280
_cell_volume 1865.40(8)
_computing_cell_refinement 'CrysAlisPro 1.171.38.41 (Rigaku OD, 2015)'
_computing_data_collection 'CrysAlisPro 1.171.38.41 (Rigaku OD, 2015)'
_computing_data_reduction 'CrysAlisPro 1.171.38.41 (Rigaku OD, 2015)'
_computing_molecular_graphics SHELXTL
_computing_publication_material SHELXTL
_computing_structure_refinement 'SHELXL-97 (Sheldrick, 1997)'
_computing_structure_solution 'SHELXS-97 (Sheldrick, 1990)'
_diffrn_ambient_temperature 200(2)
_diffrn_detector_area_resol_mean 10.2496
_diffrn_measured_fraction_theta_full 1.000
_diffrn_measured_fraction_theta_max 1.001
_diffrn_measurement_device_type 'Xcalibur, Atlas, Gemini'
_diffrn_radiation_monochromator graphite
_diffrn_radiation_source 'fine-focus sealed tube'
_diffrn_radiation_type CuK\a
_diffrn_radiation_wavelength 1.54178
_diffrn_reflns_av_R_equivalents 0.0312
_diffrn_reflns_av_sigmaI/netI 0.0345
_diffrn_reflns_limit_h_max 7
_diffrn_reflns_limit_h_min -10
_diffrn_reflns_limit_k_max 15
_diffrn_reflns_limit_k_min -15
_diffrn_reflns_limit_l_max 19
_diffrn_reflns_limit_l_min -19
_diffrn_reflns_number 6934
_diffrn_reflns_theta_full 67.99
_diffrn_reflns_theta_max 67.99
_diffrn_reflns_theta_min 5.47
_exptl_absorpt_coefficient_mu 0.815
_exptl_absorpt_correction_T_max 1.00000
_exptl_absorpt_correction_T_min 0.86706
_exptl_absorpt_correction_type multi-scan
_exptl_absorpt_process_details
; 
CrysAlisPro 1.171.38.41 (Rigaku Oxford Diffraction, 2015) 
Empirical absorption correction using spherical harmonics, 
 implemented in SCALE3 ABSPACK scaling algorithm. 
;
_exptl_crystal_density_diffrn 1.276
_exptl_crystal_density_method 'not measured'
_exptl_crystal_F_000 752
_exptl_crystal_size_max 0.20
_exptl_crystal_size_mid 0.15
_exptl_crystal_size_min 0.10
_refine_diff_density_max 0.220
_refine_diff_density_min -0.148
_refine_diff_density_rms 0.040
_refine_ls_extinction_method none
_refine_ls_goodness_of_fit_ref 1.044
_refine_ls_hydrogen_treatment mixed
_refine_ls_matrix_type full
_refine_ls_number_parameters 121
_refine_ls_number_reflns 1703
_refine_ls_number_restraints 0
_refine_ls_restrained_S_all 1.044
_refine_ls_R_factor_all 0.0548
_refine_ls_R_factor_gt 0.0447
_refine_ls_shift/su_max 0.001
_refine_ls_shift/su_mean 0.000
_refine_ls_structure_factor_coef Fsqd
_refine_ls_weighting_details 'calc w=1/[\s^2^(Fo^2^)+(0.1000P)^2^+0.0000P] where P=(Fo^2^+2Fc^2^)/3'
_refine_ls_weighting_scheme calc
_refine_ls_wR_factor_gt 0.1409
_refine_ls_wR_factor_ref 0.1588
_reflns_number_gt 1402
_reflns_number_total 1703
_reflns_threshold_expression >2sigma(I)
_cod_data_source_file np7b00938_si_002.cif
_cod_data_source_block ic17977
_cod_depositor_comments
;
The following automatic conversions were performed:

data item '_symmetry_cell_setting' value 'Orthorhombic' was changed
to 'orthorhombic' in accordance with the
/home/saulius/struct/COD-crude-data/automatic-downloads/DataCite-retrospective/ACS/depositions/lib/dictionaries/cif_core.dic
dictionary named 'cif_core.dic' version 2.4.2 last updated on
2011-04-26.

Automatic conversion script
Id: cif_fix_values 6909 2019-04-08 15:41:33Z antanas 
;
_cod_original_sg_symbol_H-M Pbca
_cod_database_code 1553326

loop_
_symmetry_equiv_pos_as_xyz
'x, y, z'
'-x+1/2, -y, z+1/2'
'-x, y+1/2, -z+1/2'
'x+1/2, -y+1/2, -z'
'-x, -y, -z'
'x-1/2, y, -z-1/2'
'x, -y-1/2, z-1/2'
'-x-1/2, y-1/2, z'

loop_
_atom_site_label
_atom_site_type_symbol
_atom_site_fract_x
_atom_site_fract_y
_atom_site_fract_z
_atom_site_U_iso_or_equiv
_atom_site_adp_type
_atom_site_occupancy
_atom_site_symmetry_multiplicity
_atom_site_calc_flag
_atom_site_refinement_flags
O1 O 0.16093(17) 0.21562(12) 0.20663(7) 0.0557(4) Uani 1 1 d .
O2 O 0.11885(17) 0.40182(12) 0.56503(8) 0.0545(4) Uani 1 1 d .
H2 H 0.164(4) 0.378(2) 0.605(2) 0.082 Uiso 1 1 d .
O3 O 0.48647(19) -0.00027(13) 0.19583(9) 0.0617(5) Uani 1 1 d .
N1 N 0.37217(18) 0.07172(13) 0.19390(9) 0.0472(4) Uani 1 1 d .
C1 C 0.20039(18) 0.24098(13) 0.34954(10) 0.0420(4) Uani 1 1 d .
C2 C 0.1004(2) 0.32396(14) 0.35154(10) 0.0454(4) Uani 1 1 d .
H2A H 0.0501 0.3443 0.3022 0.054 Uiso 1 1 calc R
C3 C 0.0739(2) 0.37623(14) 0.42325(10) 0.0466(4) Uani 1 1 d .
H3A H 0.0057 0.4323 0.4234 0.056 Uiso 1 1 calc R
C4 C 0.14678(19) 0.34737(14) 0.49633(10) 0.0428(4) Uani 1 1 d .
C5 C 0.2447(2) 0.26369(15) 0.49589(10) 0.0477(4) Uani 1 1 d .
H5A H 0.2931 0.2427 0.5456 0.057 Uiso 1 1 calc R
C6 C 0.2713(2) 0.21135(15) 0.42331(10) 0.0475(4) Uani 1 1 d .
H6A H 0.3384 0.1546 0.4234 0.057 Uiso 1 1 calc R
C7 C 0.2292(2) 0.19068(14) 0.26933(10) 0.0437(4) Uani 1 1 d .
C8 C 0.3470(2) 0.10949(14) 0.26482(10) 0.0477(4) Uani 1 1 d .
H8A H 0.4006 0.0871 0.3125 0.057 Uiso 1 1 calc R
C9 C 0.5050(3) -0.0440(2) 0.11588(15) 0.0779(7) Uani 1 1 d .
H9A H 0.5863 -0.0951 0.1176 0.117 Uiso 1 1 calc R
H9B H 0.5318 0.0094 0.0762 0.117 Uiso 1 1 calc R
H9C H 0.4095 -0.0765 0.0988 0.117 Uiso 1 1 calc R

loop_
_atom_site_aniso_label
_atom_site_aniso_U_11
_atom_site_aniso_U_22
_atom_site_aniso_U_33
_atom_site_aniso_U_23
_atom_site_aniso_U_13
_atom_site_aniso_U_12
O1 0.0702(9) 0.0646(9) 0.0322(6) -0.0026(5) -0.0070(5) 0.0151(6)
O2 0.0657(8) 0.0655(9) 0.0324(6) -0.0061(5) -0.0026(5) 0.0182(6)
O3 0.0718(10) 0.0728(9) 0.0406(7) -0.0025(6) 0.0044(6) 0.0238(7)
N1 0.0523(8) 0.0531(9) 0.0363(7) -0.0005(6) 0.0023(5) 0.0051(6)
C1 0.0465(8) 0.0480(9) 0.0315(8) 0.0024(6) -0.0006(6) 0.0001(7)
C2 0.0523(9) 0.0520(10) 0.0318(7) 0.0040(6) -0.0042(7) 0.0036(7)
C3 0.0515(9) 0.0508(9) 0.0375(8) 0.0040(7) -0.0025(6) 0.0075(7)
C4 0.0472(9) 0.0498(9) 0.0313(7) -0.0003(6) 0.0018(6) 0.0008(7)
C5 0.0549(10) 0.0604(10) 0.0278(7) 0.0053(7) -0.0038(6) 0.0118(8)
C6 0.0553(10) 0.0534(10) 0.0337(8) 0.0007(7) -0.0029(7) 0.0110(7)
C7 0.0503(9) 0.0499(9) 0.0308(8) 0.0010(7) -0.0005(6) -0.0015(7)
C8 0.0547(10) 0.0576(11) 0.0308(8) -0.0007(7) -0.0005(6) 0.0050(8)
C9 0.0940(18) 0.0892(16) 0.0506(12) -0.0177(11) 0.0078(11) 0.0255(15)

loop_
_atom_type_symbol
_atom_type_description
_atom_type_scat_dispersion_real
_atom_type_scat_dispersion_imag
_atom_type_scat_source
C C 0.0181 0.0091 'International Tables Vol C Tables 4.2.6.8 and 6.1.1.4'
H H 0.0000 0.0000 'International Tables Vol C Tables 4.2.6.8 and 6.1.1.4'
N N 0.0311 0.0180 'International Tables Vol C Tables 4.2.6.8 and 6.1.1.4'
O O 0.0492 0.0322 'International Tables Vol C Tables 4.2.6.8 and 6.1.1.4'

loop_
_geom_angle_atom_site_label_1
_geom_angle_atom_site_label_2
_geom_angle_atom_site_label_3
_geom_angle
N1 O3 C9 109.81(16)
C8 N1 O3 111.98(15)
C2 C1 C6 118.39(15)
C2 C1 C7 118.41(14)
C6 C1 C7 123.18(16)
C3 C2 C1 121.14(15)
C2 C3 C4 120.22(17)
O2 C4 C5 122.40(15)
O2 C4 C3 118.13(16)
C5 C4 C3 119.47(16)
C6 C5 C4 120.05(15)
C5 C6 C1 120.71(16)
O1 C7 C1 121.62(16)
O1 C7 C8 119.51(15)
C1 C7 C8 118.85(14)
N1 C8 C7 116.46(16)

loop_
_geom_bond_atom_site_label_1
_geom_bond_atom_site_label_2
_geom_bond_distance
O1 C7 1.223(2)
O2 C4 1.344(2)
O3 N1 1.379(2)
O3 C9 1.424(2)
N1 C8 1.269(2)
C1 C2 1.400(3)
C1 C6 1.401(2)
C1 C7 1.478(2)
C2 C3 1.368(2)
C3 C4 1.396(2)
C4 C5 1.396(3)
C5 C6 1.380(3)
C7 C8 1.488(3)
